data_7003377
loop_
_publ_author_name
'Bould, Jonathan'
'Laromaine, Anna'
'Bullen, Neil J.'
'Vi\~nas, Clara'
'Thornton-Pett, Mark'
'Sillanp\"a\"a, Reijo'
'Kivek\"as, Raikko'
'Kennedy, John D.'
'Teixidor, Francesc'

_publ_section_title
;
 Borane reaction chemistry. Alkyne insertion reactions into
 boron-containing clusters. Products from the thermolysis of
 [6,9-(2-HC&#xE002;C--C5H4N)2-arachno-B10H12]
;
_journal_issue 12
_journal_name_full 'Dalton Transactions'
_journal_page_first 1552
_journal_page_last 1563
_journal_paper_doi 10.1039/b715845a
_journal_year 2008
_chemical_formula_moiety 'C14 H22 B10 N2'
_chemical_formula_sum 'C14 H22 B10 N2'
_chemical_formula_weight 326.44
_chemical_name_systematic
;
?
;
_space_group_IT_number 14
_symmetry_cell_setting monoclinic
_symmetry_Int_Tables_number 14
_symmetry_space_group_name_Hall '-P 2ybc'
_symmetry_space_group_name_H-M 'P 1 21/c 1'
_atom_sites_solution_hydrogens geom
_atom_sites_solution_primary direct
_atom_sites_solution_secondary difmap
_audit_creation_method SHELXL-97
_cell_angle_alpha 90.00
_cell_angle_beta 116.526(2)
_cell_angle_gamma 90.00
_cell_formula_units_Z 4
_cell_length_a 15.4408(10)
_cell_length_b 8.1992(3)
_cell_length_c 16.3940(10)
_cell_measurement_reflns_used 3637
_cell_measurement_temperature 173(2)
_cell_measurement_theta_max 26.022
_cell_measurement_theta_min 0.407
_cell_volume 1857.03(18)
_computing_cell_refinement 'HKL Scalepack (Otwinowski & Minor 1997)'
_computing_data_collection 'Collect (Nonius BV, 1997-2000)'
_computing_data_reduction 'HKL Denzo and Scalepack (Otwinowski & Minor 1997)'
_computing_molecular_graphics 'Ortep-3 for Windows (Farrugia, 1997)'
_computing_publication_material 'WinGX publication routines (Farrugia, 1999)'
_computing_structure_refinement 'SHELXL-97 (Sheldrick, 1997)'
_computing_structure_solution 'SHELXS-97 (Sheldrick, 1997)'
_diffrn_ambient_temperature 173(2)
_diffrn_detector_area_resol_mean 9
_diffrn_measured_fraction_theta_full 0.992
_diffrn_measured_fraction_theta_max 0.992
_diffrn_measurement_device_type KappaCCD
_diffrn_measurement_method CCD
_diffrn_radiation_monochromator graphite
_diffrn_radiation_source 'fine-focus sealed tube'
_diffrn_radiation_type MoK\a
_diffrn_radiation_wavelength 0.71073
_diffrn_reflns_av_R_equivalents 0.0423
_diffrn_reflns_av_sigmaI/netI 0.0608
_diffrn_reflns_limit_h_max 19
_diffrn_reflns_limit_h_min -18
_diffrn_reflns_limit_k_max 9
_diffrn_reflns_limit_k_min -9
_diffrn_reflns_limit_l_max 19
_diffrn_reflns_limit_l_min -20
_diffrn_reflns_number 6375
_diffrn_reflns_theta_full 25.99
_diffrn_reflns_theta_max 25.99
_diffrn_reflns_theta_min 2.85
_exptl_absorpt_coefficient_mu 0.060
_exptl_absorpt_correction_type none
_exptl_crystal_colour 'pale yellow'
_exptl_crystal_density_diffrn 1.168
_exptl_crystal_density_method 'not measured'
_exptl_crystal_description plate
_exptl_crystal_F_000 680
_exptl_crystal_size_max 0.28
_exptl_crystal_size_mid 0.22
_exptl_crystal_size_min 0.06
_refine_diff_density_max 0.212
_refine_diff_density_min -0.172
_refine_diff_density_rms 0.038
_refine_ls_extinction_coef 0.0048(11)
_refine_ls_extinction_expression Fc^*^=kFc[1+0.001xFc^2^\l^3^/sin(2\q)]^-1/4^
_refine_ls_extinction_method SHELXL
_refine_ls_goodness_of_fit_ref 1.022
_refine_ls_hydrogen_treatment mixed
_refine_ls_matrix_type full
_refine_ls_number_parameters 292
_refine_ls_number_reflns 3619
_refine_ls_number_restraints 0
_refine_ls_restrained_S_all 1.022
_refine_ls_R_factor_all 0.0798
_refine_ls_R_factor_gt 0.0467
_refine_ls_shift/su_max 0.000
_refine_ls_shift/su_mean 0.000
_refine_ls_structure_factor_coef Fsqd
_refine_ls_weighting_details 'calc w=1/[\s^2^(Fo^2^)+(0.0334P)^2^+0.5992P] where P=(Fo^2^+2Fc^2^)/3'
_refine_ls_weighting_scheme calc
_refine_ls_wR_factor_gt 0.0942
_refine_ls_wR_factor_ref 0.1052
_reflns_number_gt 2534
_reflns_number_total 3619
_reflns_threshold_expression >2sigma(I)
_cod_data_source_file b715845a.txt
_cod_data_source_block al31
_cod_original_sg_symbol_H-M 'P 21/c'
_cod_database_code 7003377

loop_
_symmetry_equiv_pos_as_xyz
'x, y, z'
'-x, y+1/2, -z+1/2'
'-x, -y, -z'
'x, -y-1/2, z-1/2'

loop_
_atom_site_label
_atom_site_type_symbol
_atom_site_fract_x
_atom_site_fract_y
_atom_site_fract_z
_atom_site_U_iso_or_equiv
_atom_site_adp_type
_atom_site_occupancy
_atom_site_symmetry_multiplicity
_atom_site_calc_flag
_atom_site_refinement_flags
_atom_site_disorder_assembly
_atom_site_disorder_group
N1 N 0.06375(10) 0.29781(16) 0.39056(10) 0.0251(3) Uani 1 1 d . . .
N2 N 0.35445(10) -0.24216(16) 0.38223(9) 0.0223(3) Uani 1 1 d . . .
C11 C 0.05921(12) 0.4282(2) 0.33705(11) 0.0252(4) Uani 1 1 d . . .
C12 C -0.00913(13) 0.5493(2) 0.32004(12) 0.0329(4) Uani 1 1 d . . .
H12 H -0.0087 0.6431 0.2862 0.039 Uiso 1 1 calc R . .
C13 C -0.07767(13) 0.5353(2) 0.35160(13) 0.0358(5) Uani 1 1 d . . .
H13 H -0.1255 0.6173 0.3388 0.043 Uiso 1 1 calc R . .
C14 C -0.07562(14) 0.3993(2) 0.40236(14) 0.0359(5) Uani 1 1 d . . .
H14 H -0.1229 0.3851 0.4239 0.043 Uiso 1 1 calc R . .
C15 C -0.00401(13) 0.2852(2) 0.42114(13) 0.0316(4) Uani 1 1 d . . .
H15 H -0.0021 0.1933 0.4572 0.038 Uiso 1 1 calc R . .
C16 C 0.12375(13) 0.4381(2) 0.29593(12) 0.0280(4) Uani 1 1 d . . .
C17 C 0.16714(15) 0.4598(2) 0.25258(14) 0.0379(5) Uani 1 1 d . . .
C18 C 0.38547(12) -0.2057(2) 0.31818(11) 0.0239(4) Uani 1 1 d . . .
C19 C 0.43485(13) -0.3201(2) 0.29298(13) 0.0301(4) Uani 1 1 d . . .
H19 H 0.4564 -0.2929 0.2487 0.036 Uiso 1 1 calc R . .
C20 C 0.45305(13) -0.4732(2) 0.33157(13) 0.0313(4) Uani 1 1 d . . .
H20 H 0.4884 -0.5510 0.3155 0.038 Uiso 1 1 calc R . .
C21 C 0.41902(13) -0.5113(2) 0.39380(12) 0.0290(4) Uani 1 1 d . . .
H21 H 0.4287 -0.6173 0.4199 0.035 Uiso 1 1 calc R . .
C22 C 0.37079(12) -0.39424(19) 0.41772(12) 0.0264(4) Uani 1 1 d . . .
H22 H 0.3480 -0.4214 0.4611 0.032 Uiso 1 1 calc R . .
C23 C 0.36478(13) -0.0484(2) 0.27574(12) 0.0298(4) Uani 1 1 d . . .
C24 C 0.35001(15) 0.0740(3) 0.23339(15) 0.0435(5) Uani 1 1 d . . .
B1 B 0.32637(15) 0.0735(2) 0.57560(14) 0.0262(4) Uani 1 1 d . . .
B2 B 0.20225(15) 0.1205(2) 0.53000(14) 0.0254(4) Uani 1 1 d . . .
B3 B 0.23735(15) -0.0842(2) 0.55845(14) 0.0256(4) Uani 1 1 d . . .
B4 B 0.33166(15) -0.1148(2) 0.52676(13) 0.0236(4) Uani 1 1 d . . .
B5 B 0.27421(15) 0.2220(2) 0.48862(14) 0.0262(4) Uani 1 1 d . . .
B6 B 0.14485(14) 0.1644(2) 0.41451(14) 0.0248(4) Uani 1 1 d . . .
B7 B 0.12924(15) -0.0358(2) 0.45917(14) 0.0256(4) Uani 1 1 d . . .
B8 B 0.21615(14) -0.1936(2) 0.45798(14) 0.0246(4) Uani 1 1 d . . .
B9 B 0.29640(14) -0.1145(2) 0.40987(13) 0.0231(4) Uani 1 1 d . . .
B10 B 0.36076(15) 0.0646(2) 0.48567(14) 0.0257(4) Uani 1 1 d . . .
H1 H 0.3777(12) 0.106(2) 0.6456(13) 0.032(5) Uiso 1 1 d . . .
H2 H 0.1743(12) 0.193(2) 0.5680(12) 0.033(5) Uiso 1 1 d . . .
H3 H 0.2382(12) -0.144(2) 0.6180(12) 0.025(4) Uiso 1 1 d . . .
H4 H 0.3909(12) -0.203(2) 0.5638(11) 0.025(4) Uiso 1 1 d . . .
H5A H 0.2965(13) 0.356(2) 0.5037(12) 0.037(5) Uiso 1 1 d . . .
H5B H 0.3012(12) 0.166(2) 0.4317(12) 0.032(5) Uiso 1 1 d . . .
H6 H 0.1515(12) 0.133(2) 0.3526(12) 0.029(5) Uiso 1 1 d . . .
H7 H 0.0580(12) -0.0737(19) 0.4546(11) 0.026(4) Uiso 1 1 d . . .
H8A H 0.1955(12) -0.326(2) 0.4545(11) 0.027(5) Uiso 1 1 d . . .
H8B H 0.1470(13) -0.111(2) 0.3985(12) 0.037(5) Uiso 1 1 d . . .
H9 H 0.2486(12) -0.0465(19) 0.3488(11) 0.023(4) Uiso 1 1 d . . .
H10 H 0.4331(12) 0.102(2) 0.4986(11) 0.026(4) Uiso 1 1 d . . .
H17 H 0.2050(17) 0.477(3) 0.2189(17) 0.072(8) Uiso 1 1 d . . .
H24 H 0.3358(18) 0.177(3) 0.1975(17) 0.078(8) Uiso 1 1 d . . .

loop_
_atom_site_aniso_label
_atom_site_aniso_U_11
_atom_site_aniso_U_22
_atom_site_aniso_U_33
_atom_site_aniso_U_23
_atom_site_aniso_U_13
_atom_site_aniso_U_12
N1 0.0281(8) 0.0264(7) 0.0232(8) 0.0015(6) 0.0134(7) 0.0004(6)
N2 0.0257(8) 0.0218(7) 0.0206(8) -0.0005(6) 0.0116(6) -0.0019(6)
C11 0.0288(9) 0.0247(9) 0.0197(9) 0.0005(7) 0.0087(8) -0.0019(7)
C12 0.0346(10) 0.0305(10) 0.0283(11) 0.0058(8) 0.0092(9) 0.0045(8)
C13 0.0307(10) 0.0364(11) 0.0362(11) -0.0005(9) 0.0114(9) 0.0079(8)
C14 0.0315(10) 0.0411(11) 0.0403(12) -0.0025(9) 0.0206(9) 0.0017(9)
C15 0.0329(10) 0.0336(10) 0.0336(11) 0.0021(8) 0.0197(9) 0.0004(8)
C16 0.0327(10) 0.0259(9) 0.0237(10) 0.0031(7) 0.0111(9) 0.0004(8)
C17 0.0463(12) 0.0399(11) 0.0315(11) 0.0029(9) 0.0210(11) -0.0043(9)
C18 0.0257(9) 0.0265(9) 0.0202(9) -0.0011(7) 0.0108(8) -0.0035(7)
C19 0.0339(10) 0.0345(10) 0.0271(10) -0.0018(8) 0.0182(9) 0.0005(8)
C20 0.0316(10) 0.0313(10) 0.0329(11) -0.0054(8) 0.0160(9) 0.0027(8)
C21 0.0340(10) 0.0229(9) 0.0293(11) -0.0006(7) 0.0134(9) 0.0017(8)
C22 0.0325(10) 0.0241(9) 0.0248(10) 0.0016(7) 0.0146(8) -0.0011(8)
C23 0.0340(10) 0.0344(10) 0.0280(10) 0.0034(8) 0.0202(9) 0.0013(8)
C24 0.0465(13) 0.0416(12) 0.0493(14) 0.0155(11) 0.0277(11) 0.0056(10)
B1 0.0338(11) 0.0223(10) 0.0213(11) -0.0018(8) 0.0113(9) 0.0004(9)
B2 0.0351(11) 0.0223(10) 0.0234(11) -0.0004(8) 0.0172(9) 0.0016(9)
B3 0.0357(11) 0.0233(10) 0.0231(11) 0.0028(8) 0.0179(9) 0.0011(9)
B4 0.0314(11) 0.0223(10) 0.0188(10) 0.0012(8) 0.0128(9) 0.0016(8)
B5 0.0323(11) 0.0213(10) 0.0280(11) 0.0006(8) 0.0163(9) -0.0003(8)
B6 0.0283(11) 0.0245(10) 0.0233(11) 0.0029(8) 0.0132(9) 0.0025(8)
B7 0.0298(11) 0.0246(10) 0.0273(11) -0.0012(8) 0.0170(9) -0.0017(8)
B8 0.0305(11) 0.0219(10) 0.0236(11) -0.0016(8) 0.0140(9) -0.0017(8)
B9 0.0262(10) 0.0232(10) 0.0213(11) 0.0006(8) 0.0120(9) 0.0010(8)
B10 0.0284(11) 0.0223(10) 0.0273(11) 0.0016(8) 0.0131(9) 0.0013(8)

loop_
_atom_type_symbol
_atom_type_description
_atom_type_scat_dispersion_real
_atom_type_scat_dispersion_imag
_atom_type_scat_source
C C 0.0033 0.0016 'International Tables Vol C Tables 4.2.6.8 and 6.1.1.4'
H H 0.0000 0.0000 'International Tables Vol C Tables 4.2.6.8 and 6.1.1.4'
B B 0.0013 0.0007 'International Tables Vol C Tables 4.2.6.8 and 6.1.1.4'
N N 0.0061 0.0033 'International Tables Vol C Tables 4.2.6.8 and 6.1.1.4'

loop_
_geom_angle_atom_site_label_1
_geom_angle_atom_site_label_2
_geom_angle_atom_site_label_3
_geom_angle
_geom_angle_site_symmetry_1
_geom_angle_site_symmetry_3
_geom_angle_publ_flag
C15 N1 C11 118.19(15) . . ?
C15 N1 B6 121.05(14) . . ?
C11 N1 B6 120.76(14) . . ?
C22 N2 C18 118.03(14) . . ?
C22 N2 B9 120.76(14) . . ?
C18 N2 B9 121.12(13) . . ?
N1 C11 C12 120.49(16) . . ?
N1 C11 C16 119.96(15) . . ?
C12 C11 C16 119.52(16) . . ?
C13 C12 C11 120.67(17) . . ?
C13 C12 H12 119.7 . . ?
C11 C12 H12 119.7 . . ?
C12 C13 C14 118.65(17) . . ?
C12 C13 H13 120.7 . . ?
C14 C13 H13 120.7 . . ?
C15 C14 C13 118.91(17) . . ?
C15 C14 H14 120.5 . . ?
C13 C14 H14 120.5 . . ?
N1 C15 C14 122.94(17) . . ?
N1 C15 H15 118.5 . . ?
C14 C15 H15 118.5 . . ?
C17 C16 C11 170.51(19) . . ?
C16 C17 H17 177.9(15) . . ?
N2 C18 C19 120.67(15) . . ?
N2 C18 C23 119.40(15) . . ?
C19 C18 C23 119.91(15) . . ?
C20 C19 C18 120.49(16) . . ?
C20 C19 H19 119.8 . . ?
C18 C19 H19 119.8 . . ?
C21 C20 C19 118.75(16) . . ?
C21 C20 H20 120.6 . . ?
C19 C20 H20 120.6 . . ?
C22 C21 C20 119.16(16) . . ?
C22 C21 H21 120.4 . . ?
C20 C21 H21 120.4 . . ?
N2 C22 C21 122.84(16) . . ?
N2 C22 H22 118.6 . . ?
C21 C22 H22 118.6 . . ?
C24 C23 C18 172.62(19) . . ?
C23 C24 H24 178.5(14) . . ?
B4 B1 B2 105.20(14) . . ?
B4 B1 B5 109.50(14) . . ?
B2 B1 B5 59.36(11) . . ?
B4 B1 B10 59.61(11) . . ?
B2 B1 B10 109.18(14) . . ?
B5 B1 B10 63.74(11) . . ?
B4 B1 B3 59.33(11) . . ?
B2 B1 B3 59.00(11) . . ?
B5 B1 B3 108.91(14) . . ?
B10 B1 B3 109.15(14) . . ?
B4 B1 H1 122.1(9) . . ?
B2 B1 H1 122.1(9) . . ?
B5 B1 H1 122.0(9) . . ?
B10 B1 H1 122.2(9) . . ?
B3 B1 H1 118.7(9) . . ?
B6 B2 B5 65.22(12) . . ?
B6 B2 B7 64.26(12) . . ?
B5 B2 B7 114.93(14) . . ?
B6 B2 B1 115.99(15) . . ?
B5 B2 B1 60.62(11) . . ?
B7 B2 B1 112.07(14) . . ?
B6 B2 B3 115.73(14) . . ?
B5 B2 B3 112.47(14) . . ?
B7 B2 B3 60.71(11) . . ?
B1 B2 B3 62.04(11) . . ?
B6 B2 H2 112.1(9) . . ?
B5 B2 H2 116.8(9) . . ?
B7 B2 H2 118.5(9) . . ?
B1 B2 H2 121.0(10) . . ?
B3 B2 H2 121.6(9) . . ?
B2 B3 B4 104.69(13) . . ?
B2 B3 B8 109.19(14) . . ?
B4 B3 B8 59.34(11) . . ?
B2 B3 B7 59.57(11) . . ?
B4 B3 B7 108.79(14) . . ?
B8 B3 B7 63.53(11) . . ?
B2 B3 B1 58.96(11) . . ?
B4 B3 B1 58.72(11) . . ?
B8 B3 B1 108.49(13) . . ?
B7 B3 B1 108.62(13) . . ?
B2 B3 H3 123.3(9) . . ?
B4 B3 H3 121.1(9) . . ?
B8 B3 H3 121.8(9) . . ?
B7 B3 H3 123.5(9) . . ?
B1 B3 H3 118.6(9) . . ?
B9 B4 B8 64.19(11) . . ?
B9 B4 B10 65.50(11) . . ?
B8 B4 B10 115.00(14) . . ?
B9 B4 B1 116.41(14) . . ?
B8 B4 B1 112.07(14) . . ?
B10 B4 B1 60.76(11) . . ?
B9 B4 B3 115.40(14) . . ?
B8 B4 B3 60.44(11) . . ?
B10 B4 B3 112.26(14) . . ?
B1 B4 B3 61.96(11) . . ?
B9 B4 H4 112.2(9) . . ?
B8 B4 H4 117.6(9) . . ?
B10 B4 H4 117.8(8) . . ?
B1 B4 H4 121.2(9) . . ?
B3 B4 H4 121.1(8) . . ?
B2 B5 B1 60.01(11) . . ?
B2 B5 B10 105.44(13) . . ?
B1 B5 B10 58.29(11) . . ?
B2 B5 B6 56.95(11) . . ?
B1 B5 B6 108.55(13) . . ?
B10 B5 B6 112.04(13) . . ?
B2 B5 H5A 123.6(9) . . ?
B1 B5 H5A 120.0(9) . . ?
B10 B5 H5A 121.2(9) . . ?
B6 B5 H5A 120.8(9) . . ?
B2 B5 H5B 126.2(8) . . ?
B1 B5 H5B 99.5(8) . . ?
B10 B5 H5B 42.2(8) . . ?
B6 B5 H5B 92.1(8) . . ?
H5A B5 H5B 109.9(12) . . ?
N1 B6 B2 112.26(14) . . ?
N1 B6 B7 118.94(14) . . ?
B2 B6 B7 58.57(11) . . ?
N1 B6 B5 119.00(14) . . ?
B2 B6 B5 57.82(11) . . ?
B7 B6 B5 104.78(13) . . ?
N1 B6 H6 109.0(9) . . ?
B2 B6 H6 138.5(9) . . ?
B7 B6 H6 103.8(9) . . ?
B5 B6 H6 98.4(9) . . ?
B2 B7 B3 59.71(11) . . ?
B2 B7 B6 57.17(11) . . ?
B3 B7 B6 108.89(14) . . ?
B2 B7 B8 105.05(14) . . ?
B3 B7 B8 58.07(11) . . ?
B6 B7 B8 112.79(13) . . ?
B2 B7 H7 124.8(9) . . ?
B3 B7 H7 119.6(9) . . ?
B6 B7 H7 121.2(8) . . ?
B8 B7 H7 119.9(8) . . ?
B2 B7 H8B 123.9(8) . . ?
B3 B7 H8B 99.3(8) . . ?
B6 B7 H8B 90.4(8) . . ?
B8 B7 H8B 42.8(8) . . ?
H7 B7 H8B 110.9(12) . . ?
B4 B8 B3 60.22(11) . . ?
B4 B8 B9 57.63(10) . . ?
B3 B8 B9 109.67(13) . . ?
B4 B8 B7 105.50(13) . . ?
B3 B8 B7 58.40(11) . . ?
B9 B8 B7 112.41(13) . . ?
B4 B8 H8A 124.9(9) . . ?
B3 B8 H8A 117.8(9) . . ?
B9 B8 H8A 122.8(8) . . ?
B7 B8 H8A 118.6(8) . . ?
B4 B8 H8B 124.1(8) . . ?
B3 B8 H8B 100.7(8) . . ?
B9 B8 H8B 88.8(8) . . ?
B7 B8 H8B 43.9(8) . . ?
H8A B8 H8B 110.7(12) . . ?
N2 B9 B4 112.23(14) . . ?
N2 B9 B8 117.72(13) . . ?
B4 B9 B8 58.18(11) . . ?
N2 B9 B10 120.41(14) . . ?
B4 B9 B10 57.62(10) . . ?
B8 B9 B10 104.24(13) . . ?
N2 B9 H9 108.3(8) . . ?
B4 B9 H9 139.3(9) . . ?
B8 B9 H9 105.1(8) . . ?
B10 B9 H9 98.5(8) . . ?
B4 B10 B1 59.63(11) . . ?
B4 B10 B5 105.01(13) . . ?
B1 B10 B5 57.97(11) . . ?
B4 B10 B9 56.87(10) . . ?
B1 B10 B9 108.22(13) . . ?
B5 B10 B9 112.32(14) . . ?
B4 B10 H5B 126.2(8) . . ?
B1 B10 H5B 99.2(8) . . ?
B5 B10 H5B 42.2(8) . . ?
B9 B10 H5B 92.7(8) . . ?
B4 B10 H10 125.5(9) . . ?
B1 B10 H10 119.3(9) . . ?
B5 B10 H10 118.9(9) . . ?
B9 B10 H10 122.8(9) . . ?
H5B B10 H10 108.2(12) . . ?

loop_
_geom_bond_atom_site_label_1
_geom_bond_atom_site_label_2
_geom_bond_distance
_geom_bond_site_symmetry_2
_geom_bond_publ_flag
N1 C15 1.351(2) . ?
N1 C11 1.365(2) . ?
N1 B6 1.574(2) . ?
N2 C22 1.351(2) . ?
N2 C18 1.368(2) . ?
N2 B9 1.570(2) . ?
C11 C12 1.384(2) . ?
C11 C16 1.433(2) . ?
C12 C13 1.375(3) . ?
C12 H12 0.9500 . ?
C13 C14 1.383(3) . ?
C13 H13 0.9500 . ?
C14 C15 1.374(3) . ?
C14 H14 0.9500 . ?
C15 H15 0.9500 . ?
C16 C17 1.188(3) . ?
C17 H17 0.98(2) . ?
C18 C19 1.383(2) . ?
C18 C23 1.432(2) . ?
C19 C20 1.377(2) . ?
C19 H19 0.9500 . ?
C20 C21 1.376(3) . ?
C20 H20 0.9500 . ?
C21 C22 1.375(2) . ?
C21 H21 0.9500 . ?
C22 H22 0.9500 . ?
C23 C24 1.183(3) . ?
C24 H24 0.99(2) . ?
B1 B4 1.758(3) . ?
B1 B2 1.761(3) . ?
B1 B5 1.772(3) . ?
B1 B10 1.778(3) . ?
B1 B3 1.815(3) . ?
B1 H1 1.098(18) . ?
B2 B6 1.732(3) . ?
B2 B5 1.749(3) . ?
B2 B7 1.759(3) . ?
B2 B3 1.761(3) . ?
B2 H2 1.079(17) . ?
B3 B4 1.769(3) . ?
B3 B8 1.773(3) . ?
B3 B7 1.779(3) . ?
B3 H3 1.088(17) . ?
B4 B9 1.743(3) . ?
B4 B8 1.753(3) . ?
B4 B10 1.757(3) . ?
B4 H4 1.112(16) . ?
B5 B10 1.874(3) . ?
B5 B6 1.876(3) . ?
B5 H5A 1.145(18) . ?
B5 H5B 1.265(17) . ?
B6 B7 1.857(3) . ?
B6 H6 1.096(18) . ?
B7 B8 1.870(3) . ?
B7 H7 1.113(17) . ?
B7 H8B 1.299(18) . ?
B8 B9 1.858(3) . ?
B8 H8A 1.124(17) . ?
B8 H8B 1.273(18) . ?
B9 B10 1.894(3) . ?
B9 H9 1.094(17) . ?
B10 H5B 1.265(17) . ?
B10 H10 1.084(17) . ?

loop_
_geom_torsion_atom_site_label_1
_geom_torsion_atom_site_label_2
_geom_torsion_atom_site_label_3
_geom_torsion_atom_site_label_4
_geom_torsion
_geom_torsion_site_symmetry_1
_geom_torsion_site_symmetry_2
_geom_torsion_site_symmetry_3
_geom_torsion_site_symmetry_4
_geom_torsion_publ_flag
C15 N1 C11 C12 4.3(2) . . . . ?
B6 N1 C11 C12 -176.69(16) . . . . ?
C15 N1 C11 C16 -173.94(16) . . . . ?
B6 N1 C11 C16 5.1(2) . . . . ?
N1 C11 C12 C13 -4.3(3) . . . . ?
C16 C11 C12 C13 173.90(17) . . . . ?
C11 C12 C13 C14 1.4(3) . . . . ?
C12 C13 C14 C15 1.4(3) . . . . ?
C11 N1 C15 C14 -1.4(3) . . . . ?
B6 N1 C15 C14 179.55(17) . . . . ?
C13 C14 C15 N1 -1.4(3) . . . . ?
N1 C11 C16 C17 154.1(11) . . . . ?
C12 C11 C16 C17 -24.1(13) . . . . ?
C22 N2 C18 C19 -2.1(2) . . . . ?
B9 N2 C18 C19 -178.69(16) . . . . ?
C22 N2 C18 C23 176.73(16) . . . . ?
B9 N2 C18 C23 0.1(2) . . . . ?
N2 C18 C19 C20 0.4(3) . . . . ?
C23 C18 C19 C20 -178.35(17) . . . . ?
C18 C19 C20 C21 1.7(3) . . . . ?
C19 C20 C21 C22 -2.1(3) . . . . ?
C18 N2 C22 C21 1.6(2) . . . . ?
B9 N2 C22 C21 178.27(16) . . . . ?
C20 C21 C22 N2 0.5(3) . . . . ?
N2 C18 C23 C24 -162.8(16) . . . . ?
C19 C18 C23 C24 16.0(17) . . . . ?
B4 B1 B2 B6 -67.99(18) . . . . ?
B5 B1 B2 B6 35.96(14) . . . . ?
B10 B1 B2 B6 -5.4(2) . . . . ?
B3 B1 B2 B6 -106.74(16) . . . . ?
B4 B1 B2 B5 -103.95(15) . . . . ?
B10 B1 B2 B5 -41.38(13) . . . . ?
B3 B1 B2 B5 -142.70(14) . . . . ?
B4 B1 B2 B7 3.12(19) . . . . ?
B5 B1 B2 B7 107.07(16) . . . . ?
B10 B1 B2 B7 65.70(18) . . . . ?
B3 B1 B2 B7 -35.62(13) . . . . ?
B4 B1 B2 B3 38.74(13) . . . . ?
B5 B1 B2 B3 142.70(14) . . . . ?
B10 B1 B2 B3 101.32(15) . . . . ?
B6 B2 B3 B4 68.81(18) . . . . ?
B5 B2 B3 B4 -3.49(19) . . . . ?
B7 B2 B3 B4 103.42(14) . . . . ?
B1 B2 B3 B4 -38.34(13) . . . . ?
B6 B2 B3 B8 6.6(2) . . . . ?
B5 B2 B3 B8 -65.66(18) . . . . ?
B7 B2 B3 B8 41.25(13) . . . . ?
B1 B2 B3 B8 -100.51(15) . . . . ?
B6 B2 B3 B7 -34.62(14) . . . . ?
B5 B2 B3 B7 -106.91(16) . . . . ?
B1 B2 B3 B7 -141.77(14) . . . . ?
B6 B2 B3 B1 107.15(17) . . . . ?
B5 B2 B3 B1 34.85(14) . . . . ?
B7 B2 B3 B1 141.77(14) . . . . ?
B4 B1 B3 B2 -135.40(15) . . . . ?
B5 B1 B3 B2 -33.45(13) . . . . ?
B10 B1 B3 B2 -101.36(15) . . . . ?
B2 B1 B3 B4 135.40(15) . . . . ?
B5 B1 B3 B4 101.95(15) . . . . ?
B10 B1 B3 B4 34.04(13) . . . . ?
B4 B1 B3 B8 -33.66(13) . . . . ?
B2 B1 B3 B8 101.73(15) . . . . ?
B5 B1 B3 B8 68.28(17) . . . . ?
B10 B1 B3 B8 0.37(19) . . . . ?
B4 B1 B3 B7 -101.13(15) . . . . ?
B2 B1 B3 B7 34.27(13) . . . . ?
B5 B1 B3 B7 0.82(18) . . . . ?
B10 B1 B3 B7 -67.09(17) . . . . ?
B2 B1 B4 B9 67.56(18) . . . . ?
B5 B1 B4 B9 5.2(2) . . . . ?
B10 B1 B4 B9 -36.05(15) . . . . ?
B3 B1 B4 B9 106.14(17) . . . . ?
B2 B1 B4 B8 -3.59(18) . . . . ?
B5 B1 B4 B8 -65.94(18) . . . . ?
B10 B1 B4 B8 -107.20(16) . . . . ?
B3 B1 B4 B8 35.00(13) . . . . ?
B2 B1 B4 B10 103.61(15) . . . . ?
B5 B1 B4 B10 41.26(14) . . . . ?
B3 B1 B4 B10 142.20(15) . . . . ?
B2 B1 B4 B3 -38.58(13) . . . . ?
B5 B1 B4 B3 -100.94(15) . . . . ?
B10 B1 B4 B3 -142.20(15) . . . . ?
B2 B3 B4 B9 -69.29(17) . . . . ?
B8 B3 B4 B9 34.58(14) . . . . ?
B7 B3 B4 B9 -6.92(19) . . . . ?
B1 B3 B4 B9 -107.75(16) . . . . ?
B2 B3 B4 B8 -103.87(15) . . . . ?
B7 B3 B4 B8 -41.50(13) . . . . ?
B1 B3 B4 B8 -142.33(14) . . . . ?
B2 B3 B4 B10 3.15(19) . . . . ?
B8 B3 B4 B10 107.02(16) . . . . ?
B7 B3 B4 B10 65.52(18) . . . . ?
B1 B3 B4 B10 -35.31(14) . . . . ?
B2 B3 B4 B1 38.46(13) . . . . ?
B8 B3 B4 B1 142.33(14) . . . . ?
B7 B3 B4 B1 100.83(15) . . . . ?
B6 B2 B5 B1 -144.45(14) . . . . ?
B7 B2 B5 B1 -102.35(16) . . . . ?
B3 B2 B5 B1 -35.40(14) . . . . ?
B6 B2 B5 B10 -106.54(14) . . . . ?
B7 B2 B5 B10 -64.44(18) . . . . ?
B1 B2 B5 B10 37.91(13) . . . . ?
B3 B2 B5 B10 2.51(19) . . . . ?
B7 B2 B5 B6 42.10(14) . . . . ?
B1 B2 B5 B6 144.45(14) . . . . ?
B3 B2 B5 B6 109.05(16) . . . . ?
B4 B1 B5 B2 96.51(15) . . . . ?
B10 B1 B5 B2 135.88(14) . . . . ?
B3 B1 B5 B2 33.30(13) . . . . ?
B4 B1 B5 B10 -39.37(13) . . . . ?
B2 B1 B5 B10 -135.88(14) . . . . ?
B3 B1 B5 B10 -102.58(15) . . . . ?
B4 B1 B5 B6 65.58(17) . . . . ?
B2 B1 B5 B6 -30.93(13) . . . . ?
B10 B1 B5 B6 104.95(15) . . . . ?
B3 B1 B5 B6 2.37(18) . . . . ?
C15 N1 B6 B2 -49.6(2) . . . . ?
C11 N1 B6 B2 131.39(16) . . . . ?
C15 N1 B6 B7 15.7(2) . . . . ?
C11 N1 B6 B7 -163.29(15) . . . . ?
C15 N1 B6 B5 -114.08(18) . . . . ?
C11 N1 B6 B5 66.9(2) . . . . ?
B5 B2 B6 N1 -111.19(15) . . . . ?
B7 B2 B6 N1 111.26(15) . . . . ?
B1 B2 B6 N1 -145.50(14) . . . . ?
B3 B2 B6 N1 144.63(15) . . . . ?
B5 B2 B6 B7 137.55(14) . . . . ?
B1 B2 B6 B7 103.24(16) . . . . ?
B3 B2 B6 B7 33.37(14) . . . . ?
B7 B2 B6 B5 -137.55(14) . . . . ?
B1 B2 B6 B5 -34.31(14) . . . . ?
B3 B2 B6 B5 -104.18(16) . . . . ?
B2 B5 B6 N1 99.37(17) . . . . ?
B1 B5 B6 N1 131.46(15) . . . . ?
B10 B5 B6 N1 -166.08(14) . . . . ?
B1 B5 B6 B2 32.08(13) . . . . ?
B10 B5 B6 B2 94.55(15) . . . . ?
B2 B5 B6 B7 -36.56(12) . . . . ?
B1 B5 B6 B7 -4.47(17) . . . . ?
B10 B5 B6 B7 57.99(17) . . . . ?
B6 B2 B7 B3 145.38(14) . . . . ?
B5 B2 B7 B3 102.87(16) . . . . ?
B1 B2 B7 B3 36.15(13) . . . . ?
B5 B2 B7 B6 -42.51(14) . . . . ?
B1 B2 B7 B6 -109.23(16) . . . . ?
B3 B2 B7 B6 -145.38(14) . . . . ?
B6 B2 B7 B8 107.69(14) . . . . ?
B5 B2 B7 B8 65.18(18) . . . . ?
B1 B2 B7 B8 -1.54(18) . . . . ?
B3 B2 B7 B8 -37.69(12) . . . . ?
B4 B3 B7 B2 -96.37(15) . . . . ?
B8 B3 B7 B2 -135.92(14) . . . . ?
B1 B3 B7 B2 -34.02(13) . . . . ?
B2 B3 B7 B6 30.30(13) . . . . ?
B4 B3 B7 B6 -66.06(16) . . . . ?
B8 B3 B7 B6 -105.61(14) . . . . ?
B1 B3 B7 B6 -3.72(18) . . . . ?
B2 B3 B7 B8 135.92(14) . . . . ?
B4 B3 B7 B8 39.55(12) . . . . ?
B1 B3 B7 B8 101.89(14) . . . . ?
N1 B6 B7 B2 -99.75(17) . . . . ?
B5 B6 B7 B2 36.22(13) . . . . ?
N1 B6 B7 B3 -130.98(16) . . . . ?
B2 B6 B7 B3 -31.23(13) . . . . ?
B5 B6 B7 B3 4.98(17) . . . . ?
N1 B6 B7 B8 166.58(14) . . . . ?
B2 B6 B7 B8 -93.68(16) . . . . ?
B5 B6 B7 B8 -57.46(17) . . . . ?
B9 B4 B8 B3 -145.29(14) . . . . ?
B10 B4 B8 B3 -102.48(16) . . . . ?
B1 B4 B8 B3 -35.59(13) . . . . ?
B10 B4 B8 B9 42.81(13) . . . . ?
B1 B4 B8 B9 109.70(15) . . . . ?
B3 B4 B8 B9 145.29(14) . . . . ?
B9 B4 B8 B7 -107.01(14) . . . . ?
B10 B4 B8 B7 -64.21(17) . . . . ?
B1 B4 B8 B7 2.68(18) . . . . ?
B3 B4 B8 B7 38.27(12) . . . . ?
B2 B3 B8 B4 96.08(15) . . . . ?
B7 B3 B8 B4 135.51(14) . . . . ?
B1 B3 B8 B4 33.41(13) . . . . ?
B2 B3 B8 B9 65.36(17) . . . . ?
B4 B3 B8 B9 -30.72(12) . . . . ?
B7 B3 B8 B9 104.79(14) . . . . ?
B1 B3 B8 B9 2.70(18) . . . . ?
B2 B3 B8 B7 -39.43(13) . . . . ?
B4 B3 B8 B7 -135.51(14) . . . . ?
B1 B3 B8 B7 -102.09(15) . . . . ?
B2 B7 B8 B4 -0.67(17) . . . . ?
B3 B7 B8 B4 -39.14(12) . . . . ?
B6 B7 B8 B4 59.60(17) . . . . ?
B2 B7 B8 B3 38.47(13) . . . . ?
B6 B7 B8 B3 98.74(15) . . . . ?
B2 B7 B8 B9 -61.55(17) . . . . ?
B3 B7 B8 B9 -100.02(15) . . . . ?
B6 B7 B8 B9 -1.3(2) . . . . ?
C22 N2 B9 B4 43.8(2) . . . . ?
C18 N2 B9 B4 -139.71(15) . . . . ?
C22 N2 B9 B8 -20.9(2) . . . . ?
C18 N2 B9 B8 155.68(15) . . . . ?
C22 N2 B9 B10 108.23(18) . . . . ?
C18 N2 B9 B10 -75.2(2) . . . . ?
B8 B4 B9 N2 -109.74(15) . . . . ?
B10 B4 B9 N2 112.86(15) . . . . ?
B1 B4 B9 N2 147.21(15) . . . . ?
B3 B4 B9 N2 -142.99(14) . . . . ?
B10 B4 B9 B8 -137.41(13) . . . . ?
B1 B4 B9 B8 -103.05(16) . . . . ?
B3 B4 B9 B8 -33.25(13) . . . . ?
B8 B4 B9 B10 137.41(13) . . . . ?
B1 B4 B9 B10 34.36(14) . . . . ?
B3 B4 B9 B10 104.16(15) . . . . ?
B4 B8 B9 N2 100.19(16) . . . . ?
B3 B8 B9 N2 131.85(15) . . . . ?
B7 B8 B9 N2 -165.17(14) . . . . ?
B3 B8 B9 B4 31.66(13) . . . . ?
B7 B8 B9 B4 94.63(15) . . . . ?
B4 B8 B9 B10 -36.13(12) . . . . ?
B3 B8 B9 B10 -4.47(17) . . . . ?
B7 B8 B9 B10 58.50(17) . . . . ?
B9 B4 B10 B1 144.60(15) . . . . ?
B8 B4 B10 B1 102.36(16) . . . . ?
B3 B4 B10 B1 35.77(14) . . . . ?
B9 B4 B10 B5 107.13(14) . . . . ?
B8 B4 B10 B5 64.89(17) . . . . ?
B1 B4 B10 B5 -37.47(13) . . . . ?
B3 B4 B10 B5 -1.70(19) . . . . ?
B8 B4 B10 B9 -42.24(13) . . . . ?
B1 B4 B10 B9 -144.60(15) . . . . ?
B3 B4 B10 B9 -108.83(16) . . . . ?
B2 B1 B10 B4 -96.76(15) . . . . ?
B5 B1 B10 B4 -136.12(15) . . . . ?
B3 B1 B10 B4 -33.93(13) . . . . ?
B4 B1 B10 B5 136.12(15) . . . . ?
B2 B1 B10 B5 39.36(13) . . . . ?
B3 B1 B10 B5 102.20(15) . . . . ?
B4 B1 B10 B9 30.71(13) . . . . ?
B2 B1 B10 B9 -66.05(16) . . . . ?
B5 B1 B10 B9 -105.41(15) . . . . ?
B3 B1 B10 B9 -3.21(18) . . . . ?
B2 B5 B10 B4 -0.47(18) . . . . ?
B1 B5 B10 B4 38.25(13) . . . . ?
B6 B5 B10 B4 -60.57(17) . . . . ?
B2 B5 B10 B1 -38.72(13) . . . . ?
B6 B5 B10 B1 -98.82(15) . . . . ?
B2 B5 B10 B9 59.43(17) . . . . ?
B1 B5 B10 B9 98.15(15) . . . . ?
B6 B5 B10 B9 -0.67(19) . . . . ?
N2 B9 B10 B4 -98.46(17) . . . . ?
B8 B9 B10 B4 36.39(12) . . . . ?
N2 B9 B10 B1 -130.21(15) . . . . ?
B4 B9 B10 B1 -31.75(13) . . . . ?
B8 B9 B10 B1 4.65(17) . . . . ?
N2 B9 B10 B5 167.72(14) . . . . ?
B4 B9 B10 B5 -93.81(15) . . . . ?
B8 B9 B10 B5 -57.42(16) . . . . ?
